data_7207529
loop_
_publ_author_name
'Gurskiy, Stanislav I.'
'Tafeenko, Viktor A.'

_publ_section_title
;
 The luminescent properties of structures built from
 3-cyano-4-dicyanomethylene-5-oxo-4,5-dihydro-1H-pyrrole-2-olate and
 copper(I,II) cations
;
_journal_issue 8
_journal_name_full CrystEngComm
_journal_page_first 2721
_journal_paper_doi 10.1039/c2ce06238k
_journal_volume 14
_journal_year 2012
_chemical_formula_moiety 'C16 H10 Cu N8 O8, O'
_chemical_formula_sum 'C16 H10 Cu N8 O9'
_chemical_formula_weight 521.86
_chemical_melting_point 430
_chemical_name_systematic
;
tetraaquabis(3-cyano-4-dicyanomethylene-5-oxo-4,5-dihydro-1H-pyrrol-2-
olato)copper(II) half-hydrate
;
_space_group_IT_number 2
_symmetry_cell_setting triclinic
_symmetry_space_group_name_Hall '-P 1'
_symmetry_space_group_name_H-M 'P -1'
_atom_sites_solution_hydrogens geom
_atom_sites_solution_primary direct
_atom_sites_solution_secondary difmap
_audit_creation_method SHELXL-97
_cell_angle_alpha 88.24(2)
_cell_angle_beta 77.28(2)
_cell_angle_gamma 82.33(3)
_cell_formula_units_Z 1
_cell_length_a 5.400(2)
_cell_length_b 8.849(3)
_cell_length_c 11.531(5)
_cell_measurement_reflns_used 25
_cell_measurement_temperature 291(2)
_cell_measurement_theta_max 45
_cell_measurement_theta_min 33
_cell_volume 532.7(4)
_computing_cell_refinement 'CAD-4 Software (Enraf-Nonius, 1989'
_computing_data_collection 'CAD-4 Software (Enraf-Nonius, 1989'
_computing_data_reduction 'XCAD-4 (Harms & Wocadlo, 1995)'
_computing_molecular_graphics 'DIAMOND (Brandenburg, 2000; '
_computing_publication_material SHELXL-97
_computing_structure_refinement 'SHELXL-97 (Sheldrick, 1997)'
_computing_structure_solution 'SHELXS-97 (Sheldrick, 1997)'
_diffrn_ambient_temperature 291(2)
_diffrn_measured_fraction_theta_full 0.964
_diffrn_measured_fraction_theta_max 0.964
_diffrn_measurement_device_type 'Enraf-Nonius CAD-4 diffractometr'
_diffrn_measurement_method 'non-profiled omega scan'
_diffrn_radiation_monochromator graphite
_diffrn_radiation_source 'fine-focus sealed tube'
_diffrn_radiation_type CuK\a
_diffrn_radiation_wavelength 1.54184
_diffrn_reflns_av_R_equivalents 0.03
_diffrn_reflns_av_sigmaI/netI 0.0141
_diffrn_reflns_limit_h_max 6
_diffrn_reflns_limit_h_min -6
_diffrn_reflns_limit_k_max 10
_diffrn_reflns_limit_k_min -10
_diffrn_reflns_limit_l_max 14
_diffrn_reflns_limit_l_min 0
_diffrn_reflns_number 2049
_diffrn_reflns_theta_full 72.90
_diffrn_reflns_theta_max 72.90
_diffrn_reflns_theta_min 3.93
_diffrn_standards_interval_time 120
_diffrn_standards_number 2
_exptl_absorpt_coefficient_mu 2.072
_exptl_absorpt_correction_T_max 0.9191
_exptl_absorpt_correction_T_min 0.4499
_exptl_absorpt_correction_type refdelf
_exptl_absorpt_process_details
;
Walker, N. & Stuart, D (1983) Acta. Cryst. A39, 158-166
;
_exptl_crystal_colour 'DARK GREEN'
_exptl_crystal_density_diffrn 1.627
_exptl_crystal_density_method 'not measured'
_exptl_crystal_description prism
_exptl_crystal_F_000 263
_exptl_crystal_size_max 0.1
_exptl_crystal_size_mid 0.05
_exptl_crystal_size_min 0.05
_refine_diff_density_max 0.483
_refine_diff_density_min -0.630
_refine_diff_density_rms 0.063
_refine_ls_extinction_method none
_refine_ls_goodness_of_fit_ref 1.091
_refine_ls_hydrogen_treatment mixed
_refine_ls_matrix_type full
_refine_ls_number_parameters 183
_refine_ls_number_reflns 2049
_refine_ls_number_restraints 7
_refine_ls_restrained_S_all 1.092
_refine_ls_R_factor_all 0.0523
_refine_ls_R_factor_gt 0.0494
_refine_ls_shift/su_max 0.000
_refine_ls_shift/su_mean 0.000
_refine_ls_structure_factor_coef Fsqd
_refine_ls_weighting_details 'calc w=1/[\s^2^(Fo^2^)+(0.0812P)^2^+0.3087P] where P=(Fo^2^+2Fc^2^)/3'
_refine_ls_weighting_scheme calc
_refine_ls_wR_factor_gt 0.1401
_refine_ls_wR_factor_ref 0.1430
_reflns_number_gt 1867
_reflns_number_total 2049
_reflns_threshold_expression >2sigma(I)
_cod_data_source_file c2ce06238k.txt
_cod_data_source_block cu15
_cod_database_code 7207529
_exptl_absorpt_factor_mur 0.084

loop_
_symmetry_equiv_pos_as_xyz
'x, y, z'
'-x, -y, -z'

loop_
_atom_site_label
_atom_site_type_symbol
_atom_site_fract_x
_atom_site_fract_y
_atom_site_fract_z
_atom_site_U_iso_or_equiv
_atom_site_adp_type
_atom_site_occupancy
_atom_site_symmetry_multiplicity
_atom_site_calc_flag
_atom_site_refinement_flags
Cu1 Cu 0.0000 0.0000 0.0000 0.0577(3) Uani 1 2 d SD
O1 O 0.5319(5) 0.3984(3) 0.1598(2) 0.0749(7) Uani 1 1 d .
O2 O 0.2292(4) 0.3966(2) 0.56019(19) 0.0584(5) Uani 1 1 d .
O3 O 0.3280(6) -0.2031(3) 0.0472(2) 0.0842(8) Uani 1 1 d D
O4 O 0.2700(6) 0.0779(4) -0.1202(2) 0.0838(8) Uani 1 1 d D
N1 N 0.4229(5) 0.4207(3) 0.3633(2) 0.0521(6) Uani 1 1 d .
N2 N 0.0771(5) 0.1281(3) 0.1180(2) 0.0628(7) Uani 1 1 d .
N3 N -0.3378(5) 0.0385(3) 0.3624(2) 0.0606(6) Uani 1 1 d .
N4 N -0.2398(7) 0.2149(4) 0.6977(3) 0.0759(8) Uani 1 1 d .
C2 C 0.3979(5) 0.3680(3) 0.2546(3) 0.0533(6) Uani 1 1 d .
C3 C 0.1917(5) 0.2739(3) 0.2807(2) 0.0465(6) Uani 1 1 d .
C4 C 0.0955(5) 0.2703(3) 0.4029(2) 0.0430(5) Uani 1 1 d .
C5 C 0.2512(5) 0.3688(3) 0.4562(3) 0.0485(6) Uani 1 1 d .
C6 C 0.1267(5) 0.1955(3) 0.1927(2) 0.0488(6) Uani 1 1 d .
C7 C -0.0961(5) 0.1978(3) 0.4717(2) 0.0461(6) Uani 1 1 d .
C8 C -0.2351(5) 0.1084(3) 0.4144(2) 0.0484(6) Uani 1 1 d .
C9 C -0.1694(6) 0.2088(3) 0.5980(3) 0.0536(6) Uani 1 1 d .
O10 O 0.815(6) 0.612(3) 0.086(3) 0.126(6) Uiso 0.165(10) 1 d P
O10A O 0.916(5) 0.608(3) 0.156(3) 0.126(6) Uiso 0.170(11) 1 d P
O10B O 0.953(6) 0.547(4) 0.092(3) 0.126(6) Uiso 0.165(12) 1 d P
H1 H 0.516(7) 0.473(4) 0.371(3) 0.065(11) Uiso 1 1 d .
H3 H 0.260(7) -0.271(4) 0.099(4) 0.127(10) Uiso 1 1 d D
H31 H 0.382(9) -0.278(4) -0.005(4) 0.127(10) Uiso 1 1 d D
H4 H 0.304(11) 0.046(7) -0.190(3) 0.127(10) Uiso 1 1 d D
H41 H 0.377(9) 0.132(6) -0.104(5) 0.127(10) Uiso 1 1 d D

loop_
_atom_site_aniso_label
_atom_site_aniso_U_11
_atom_site_aniso_U_22
_atom_site_aniso_U_33
_atom_site_aniso_U_23
_atom_site_aniso_U_13
_atom_site_aniso_U_12
Cu1 0.0599(4) 0.0699(4) 0.0430(4) -0.0055(3) 0.0024(2) -0.0285(3)
O1 0.0754(15) 0.0860(16) 0.0607(14) -0.0085(12) 0.0073(11) -0.0366(12)
O2 0.0616(12) 0.0607(12) 0.0531(12) -0.0081(9) -0.0115(9) -0.0087(9)
O3 0.111(2) 0.0812(17) 0.0551(14) -0.0029(12) -0.0002(13) -0.0230(15)
O4 0.0910(18) 0.115(2) 0.0489(13) -0.0111(13) 0.0065(12) -0.0609(16)
N1 0.0482(12) 0.0488(12) 0.0585(15) -0.0059(10) -0.0062(10) -0.0109(10)
N2 0.0605(15) 0.0727(16) 0.0519(15) 0.0008(13) 0.0045(11) -0.0256(12)
N3 0.0557(14) 0.0598(14) 0.0655(16) 0.0016(12) -0.0067(12) -0.0164(11)
N4 0.088(2) 0.082(2) 0.0528(17) 0.0004(14) -0.0021(14) -0.0125(16)
C2 0.0516(14) 0.0503(14) 0.0555(16) -0.0068(12) -0.0040(12) -0.0089(11)
C3 0.0445(13) 0.0452(13) 0.0477(14) -0.0041(11) -0.0035(10) -0.0078(10)
C4 0.0403(12) 0.0363(11) 0.0499(14) -0.0023(10) -0.0087(10) 0.0026(9)
C5 0.0447(13) 0.0405(12) 0.0564(16) -0.0025(11) -0.0078(11) 0.0039(10)
C6 0.0493(14) 0.0487(13) 0.0453(14) -0.0007(12) 0.0006(11) -0.0130(11)
C7 0.0469(13) 0.0399(12) 0.0474(14) 0.0019(10) -0.0060(10) 0.0006(10)
C8 0.0448(13) 0.0428(13) 0.0522(15) 0.0067(11) -0.0012(11) -0.0032(10)
C9 0.0568(15) 0.0483(14) 0.0524(16) 0.0021(12) -0.0069(12) -0.0034(11)

loop_
_atom_type_symbol
_atom_type_description
_atom_type_scat_dispersion_real
_atom_type_scat_dispersion_imag
_atom_type_scat_source
C C 0.0181 0.0091 'International Tables Vol C Tables 4.2.6.8 and 6.1.1.4'
H H 0.0000 0.0000 'International Tables Vol C Tables 4.2.6.8 and 6.1.1.4'
Cu Cu -1.9646 0.5888 'International Tables Vol C Tables 4.2.6.8 and 6.1.1.4'
N N 0.0311 0.0180 'International Tables Vol C Tables 4.2.6.8 and 6.1.1.4'
O O 0.0492 0.0322 'International Tables Vol C Tables 4.2.6.8 and 6.1.1.4'

loop_
_geom_angle_atom_site_label_1
_geom_angle_atom_site_label_2
_geom_angle_atom_site_label_3
_geom_angle
_geom_angle_site_symmetry_1
_geom_angle_site_symmetry_3
N2 Cu1 N2 180.00(17) 2 .
N2 Cu1 O4 90.77(11) 2 .
N2 Cu1 O4 89.23(11) . .
N2 Cu1 O4 89.23(11) 2 2
N2 Cu1 O4 90.77(11) . 2
O4 Cu1 O4 180.0(2) . 2
H3 O3 H31 88(4) . .
Cu1 O4 H4 121(4) . .
Cu1 O4 H41 123(4) . .
H4 O4 H41 115(6) . .
C5 N1 C2 112.0(3) . .
C5 N1 H1 123(3) . .
C2 N1 H1 125(3) . .
C6 N2 Cu1 175.3(3) . .
O1 C2 N1 123.6(3) . .
O1 C2 C3 129.9(3) . .
N1 C2 C3 106.5(2) . .
C6 C3 C4 128.6(2) . .
C6 C3 C2 121.7(2) . .
C4 C3 C2 109.5(2) . .
C7 C4 C3 132.1(3) . .
C7 C4 C5 122.4(2) . .
C3 C4 C5 105.5(2) . .
O2 C5 N1 126.3(3) . .
O2 C5 C4 127.2(3) . .
N1 C5 C4 106.5(2) . .
N2 C6 C3 178.6(3) . .
C4 C7 C9 123.9(3) . .
C4 C7 C8 118.9(2) . .
C9 C7 C8 117.2(2) . .
N3 C8 C7 176.1(3) . .
N4 C9 C7 176.2(4) . .
O10B O10 O10A 53(3) . .
O10B O10A O10 53(3) . .
O10 O10B O10A 73(3) . .

loop_
_geom_bond_atom_site_label_1
_geom_bond_atom_site_label_2
_geom_bond_distance
_geom_bond_site_symmetry_2
Cu1 N2 1.944(3) 2
Cu1 N2 1.944(3) .
Cu1 O4 1.960(2) .
Cu1 O4 1.960(2) 2
O1 C2 1.215(4) .
O2 C5 1.209(4) .
O3 H3 0.89(3) .
O3 H31 0.88(3) .
O4 H4 0.84(3) .
O4 H41 0.85(3) .
N1 C5 1.365(4) .
N1 C2 1.390(4) .
N1 H1 0.75(4) .
N2 C6 1.161(4) .
N3 C8 1.145(4) .
N4 C9 1.130(4) .
C2 C3 1.452(4) .
C3 C6 1.378(4) .
C3 C4 1.391(4) .
C4 C7 1.377(4) .
C4 C5 1.517(4) .
C7 C9 1.425(4) .
C7 C8 1.426(4) .
O10 O10B 0.89(3) .
O10 O10A 1.07(4) .
O10A O10B 0.89(3) .

loop_
_geom_hbond_atom_site_label_D
_geom_hbond_atom_site_label_H
_geom_hbond_atom_site_label_A
_geom_hbond_distance_DH
_geom_hbond_distance_HA
_geom_hbond_distance_DA
_geom_hbond_angle_DHA
_geom_hbond_site_symmetry_A
N1 H1 O2 0.75(4) 2.19(4) 2.924(4) 165(4) 2_666
O4 H41 O3 0.85(3) 2.03(3) 2.855(4) 164(6) 2_655
O4 H4 N3 0.84(3) 2.10(3) 2.935(4) 172(6) 2
O3 H31 O1 0.88(3) 2.04(3) 2.893(4) 162(3) 2_655
